data_7017504
loop_
_publ_author_name
'Paulose, Tressia A. P.'
'Wu, Shih-Chang'
'Olson, Jeremy A.'
'Chau, Tony'
'Theaker, Nikki'
'Hassler, Matt'
'Quail, J. Wilson'
'Foley, Stephen R.'

_publ_section_title
;
 Bis-diimidazolylidine complexes of nickel: investigations into nickel
 catalyzed coupling reactions.
;
_journal_issue 1
_journal_name_full 'Dalton transactions (Cambridge, England : 2003)'
_journal_page_first 251
_journal_page_last 260
_journal_paper_doi 10.1039/c1dt10858a
_journal_volume 41
_journal_year 2012
_chemical_formula_moiety '2(C21 H20 Cl2 N4 Pd), C3 H7 N O'
_chemical_formula_sum 'C45 H47 Cl4 N9 O Pd2'
_chemical_formula_weight 1084.52
_chemical_name_systematic
;
?
;
_space_group_IT_number 15
_symmetry_cell_setting monoclinic
_symmetry_space_group_name_Hall '-C 2yc'
_symmetry_space_group_name_H-M 'C 1 2/c 1'
_atom_sites_solution_hydrogens geom
_atom_sites_solution_primary direct
_atom_sites_solution_secondary difmap
_audit_creation_method SHELXL-97
_cell_angle_alpha 90.00
_cell_angle_beta 120.533(4)
_cell_angle_gamma 90.00
_cell_formula_units_Z 4
_cell_length_a 30.461(2)
_cell_length_b 7.8144(8)
_cell_length_c 22.228(2)
_cell_measurement_reflns_used 9735
_cell_measurement_temperature 173(2)
_cell_measurement_theta_max 27.485
_cell_measurement_theta_min 0.998
_cell_volume 4557.4(7)
_computing_cell_refinement 'HKL Scalepack (Otwinowski & Minor 1997)'
_computing_data_collection 'Collect (Nonius BV, 1998)'
_computing_data_reduction 'HKL Denzo and Scalepack (Otwinowski & Minor 1997)'
_computing_molecular_graphics 'Ortep-3 for Windows (Farrugia, 1997)'
_computing_publication_material 'SHELXL-97 (Sheldrick, 1997)'
_computing_structure_refinement 'SHELXL-97 (Sheldrick, 1997)'
_computing_structure_solution 'SIR97 (Altomare et al., 1997)'
_diffrn_ambient_temperature 173(2)
_diffrn_detector_area_resol_mean 9
_diffrn_measured_fraction_theta_full 0.996
_diffrn_measured_fraction_theta_max 0.996
_diffrn_measurement_device 'Nonius KappaCCD'
_diffrn_measurement_method '\f scans and \w scans with \k offsets'
_diffrn_radiation_monochromator 'horizonally mounted graphite crystal'
_diffrn_radiation_source 'fine-focus sealed tube'
_diffrn_radiation_type MoK\a
_diffrn_radiation_wavelength 0.71073
_diffrn_reflns_av_R_equivalents 0.1257
_diffrn_reflns_av_sigmaI/netI 0.0619
_diffrn_reflns_limit_h_max 36
_diffrn_reflns_limit_h_min -36
_diffrn_reflns_limit_k_max 9
_diffrn_reflns_limit_k_min -9
_diffrn_reflns_limit_l_max 26
_diffrn_reflns_limit_l_min -26
_diffrn_reflns_number 25932
_diffrn_reflns_theta_full 25.02
_diffrn_reflns_theta_max 25.02
_diffrn_reflns_theta_min 3.06
_diffrn_standards_decay_% 0
_diffrn_standards_interval_count 0
_diffrn_standards_interval_time 0
_diffrn_standards_number 0
_exptl_absorpt_coefficient_mu 1.070
_exptl_absorpt_correction_T_max 0.9894
_exptl_absorpt_correction_T_min 0.9006
_exptl_absorpt_correction_type psi-scan
_exptl_absorpt_process_details 'Shelxtl 6.10 (Bruker-AXS, 2000'
_exptl_crystal_colour colourless
_exptl_crystal_density_diffrn 1.581
_exptl_crystal_density_method 'not measured'
_exptl_crystal_description chip
_exptl_crystal_F_000 2192
_exptl_crystal_size_max 0.10
_exptl_crystal_size_mid 0.04
_exptl_crystal_size_min 0.01
_refine_diff_density_max 0.627
_refine_diff_density_min -0.524
_refine_diff_density_rms 0.103
_refine_ls_extinction_coef 0.00066(7)
_refine_ls_extinction_expression Fc^*^=kFc[1+0.001xFc^2^\l^3^/sin(2\q)]^-1/4^
_refine_ls_extinction_method SHELXL
_refine_ls_goodness_of_fit_ref 1.041
_refine_ls_hydrogen_treatment constr
_refine_ls_matrix_type full
_refine_ls_number_parameters 301
_refine_ls_number_reflns 4021
_refine_ls_number_restraints 0
_refine_ls_restrained_S_all 1.041
_refine_ls_R_factor_all 0.0787
_refine_ls_R_factor_gt 0.0464
_refine_ls_shift/su_max 0.000
_refine_ls_shift/su_mean 0.000
_refine_ls_structure_factor_coef Fsqd
_refine_ls_weighting_details 'calc w=1/[\s^2^(Fo^2^)+(0.0166P)^2^+31.6858P] where P=(Fo^2^+2Fc^2^)/3'
_refine_ls_weighting_scheme calc
_refine_ls_wR_factor_gt 0.0818
_refine_ls_wR_factor_ref 0.0936
_reflns_number_gt 2864
_reflns_number_total 4021
_reflns_threshold_expression >2\s(I)
_cod_data_source_file c1dt10858a.txt
_cod_data_source_block 1139
_cod_original_sg_symbol_H-M 'C 2/c'
_cod_database_code 7017504

loop_
_symmetry_equiv_pos_as_xyz
'x, y, z'
'-x, y, -z+1/2'
'x+1/2, y+1/2, z'
'-x+1/2, y+1/2, -z+1/2'
'-x, -y, -z'
'x, -y, z-1/2'
'-x+1/2, -y+1/2, -z'
'x+1/2, -y+1/2, z-1/2'

loop_
_atom_site_label
_atom_site_type_symbol
_atom_site_fract_x
_atom_site_fract_y
_atom_site_fract_z
_atom_site_U_iso_or_equiv
_atom_site_adp_type
_atom_site_occupancy
_atom_site_symmetry_multiplicity
_atom_site_calc_flag
_atom_site_refinement_flags
_atom_site_disorder_assembly
_atom_site_disorder_group
Pd1 Pd 0.113498(14) 0.24435(6) 0.49435(2) 0.02142(14) Uani 1 1 d . . .
Cl1 Cl 0.04167(5) 0.42703(17) 0.45302(7) 0.0256(3) Uani 1 1 d . . .
Cl2 Cl 0.14762(5) 0.42277(17) 0.44171(7) 0.0260(3) Uani 1 1 d . . .
N1 N 0.06432(16) 0.0928(6) 0.5729(2) 0.0232(10) Uani 1 1 d . . .
N2 N 0.08243(16) -0.0915(6) 0.5171(2) 0.0230(10) Uani 1 1 d . . .
N3 N 0.15671(15) -0.0973(5) 0.5092(2) 0.0215(10) Uani 1 1 d . . .
N4 N 0.21873(16) 0.0811(6) 0.5542(2) 0.0241(10) Uani 1 1 d . . .
C1 C 0.0877(2) 0.2324(8) 0.6847(3) 0.0293(12) Uani 1 1 d . . .
C2 C 0.1350(2) 0.1568(8) 0.7229(3) 0.0376(15) Uani 1 1 d . . .
H2 H 0.1517 0.1140 0.6997 0.045 Uiso 1 1 calc R . .
C3 C 0.1585(3) 0.1428(8) 0.7952(3) 0.0443(17) Uani 1 1 d . . .
H3 H 0.1908 0.0888 0.8212 0.053 Uiso 1 1 calc R . .
C4 C 0.1345(3) 0.2080(9) 0.8288(3) 0.0478(18) Uani 1 1 d . . .
H4 H 0.1501 0.1973 0.8781 0.057 Uiso 1 1 calc R . .
C5 C 0.0879(3) 0.2886(11) 0.7911(4) 0.060(2) Uani 1 1 d . . .
H5 H 0.0721 0.3368 0.8147 0.072 Uiso 1 1 calc R . .
C6 C 0.0641(2) 0.2993(9) 0.7192(3) 0.0431(17) Uani 1 1 d . . .
H6 H 0.0317 0.3524 0.6934 0.052 Uiso 1 1 calc R . .
C7 C 0.0618(2) 0.2515(8) 0.6064(3) 0.0312(12) Uani 1 1 d . . .
H7A H 0.0256 0.2831 0.5875 0.037 Uiso 1 1 calc R . .
H7B H 0.0783 0.3451 0.5951 0.037 Uiso 1 1 calc R . .
C8 C 0.04713(19) -0.0644(7) 0.5815(3) 0.0276(13) Uani 1 1 d . . .
H8 H 0.0304 -0.0860 0.6069 0.033 Uiso 1 1 calc R . .
C9 C 0.05866(19) -0.1811(7) 0.5468(3) 0.0260(12) Uani 1 1 d . . .
H9 H 0.0519 -0.3005 0.5434 0.031 Uiso 1 1 calc R . .
C10 C 0.08520(19) 0.0790(7) 0.5324(3) 0.0218(11) Uani 1 1 d . . .
C11 C 0.10497(19) -0.1622(7) 0.4783(3) 0.0266(13) Uani 1 1 d . . .
H11A H 0.1053 -0.2887 0.4807 0.032 Uiso 1 1 calc R . .
H11B H 0.0847 -0.1276 0.4287 0.032 Uiso 1 1 calc R . .
C12 C 0.20043(19) -0.1928(7) 0.5323(3) 0.0248(12) Uani 1 1 d . . .
H12 H 0.2025 -0.3133 0.5288 0.030 Uiso 1 1 calc R . .
C13 C 0.2397(2) -0.0820(7) 0.5609(3) 0.0275(13) Uani 1 1 d . . .
H13 H 0.2748 -0.1093 0.5816 0.033 Uiso 1 1 calc R . .
C14 C 0.16762(19) 0.0724(7) 0.5222(3) 0.0212(11) Uani 1 1 d . . .
C15 C 0.25034(19) 0.2344(8) 0.5870(3) 0.0288(12) Uani 1 1 d . . .
H15A H 0.2293 0.3383 0.5667 0.035 Uiso 1 1 calc R . .
H15B H 0.2785 0.2377 0.5769 0.035 Uiso 1 1 calc R . .
C16 C 0.27219(19) 0.2338(8) 0.6649(3) 0.0284(12) Uani 1 1 d . . .
C17 C 0.3198(2) 0.1625(8) 0.7089(3) 0.0369(15) Uani 1 1 d . . .
H17 H 0.3386 0.1130 0.6899 0.044 Uiso 1 1 calc R . .
C18 C 0.3399(3) 0.1630(9) 0.7804(3) 0.0456(17) Uani 1 1 d . . .
H18 H 0.3726 0.1150 0.8102 0.055 Uiso 1 1 calc R . .
C19 C 0.3129(3) 0.2325(10) 0.8082(3) 0.0505(18) Uani 1 1 d . . .
H19 H 0.3269 0.2311 0.8574 0.061 Uiso 1 1 calc R . .
C20 C 0.2660(3) 0.3041(9) 0.7660(4) 0.053(2) Uani 1 1 d . . .
H20 H 0.2476 0.3533 0.7857 0.063 Uiso 1 1 calc R . .
C21 C 0.2454(2) 0.3043(8) 0.6940(4) 0.0422(17) Uani 1 1 d . . .
H21 H 0.2127 0.3530 0.6645 0.051 Uiso 1 1 calc R . .
N31 N 1.0030(12) 0.8111(13) 0.7404(15) 0.038(4) Uani 0.50 1 d P A -1
O31 O 0.9821(3) 1.0104(12) 0.6551(5) 0.046(2) Uani 0.50 1 d P A -1
C31 C 0.9694(5) 0.9029(19) 0.6842(7) 0.048(4) Uani 0.50 1 d P A -1
H31 H 0.9341 0.8837 0.6660 0.058 Uiso 0.50 1 calc PR A -1
C32 C 0.9783(7) 0.664(3) 0.7586(11) 0.091(7) Uani 0.50 1 d P A -1
H32A H 0.9936 0.6573 0.8094 0.137 Uiso 0.50 1 calc PR A -1
H32B H 0.9839 0.5559 0.7412 0.137 Uiso 0.50 1 calc PR A -1
H32C H 0.9416 0.6850 0.7368 0.137 Uiso 0.50 1 calc PR A -1
C33 C 1.0525(6) 0.814(3) 0.7642(11) 0.092(7) Uani 0.50 1 d P A -1
H33A H 1.0623 0.9286 0.7570 0.138 Uiso 0.50 1 calc PR A -1
H33B H 1.0608 0.7297 0.7390 0.138 Uiso 0.50 1 calc PR A -1
H33C H 1.0710 0.7871 0.8141 0.138 Uiso 0.50 1 calc PR A -1

loop_
_atom_site_aniso_label
_atom_site_aniso_U_11
_atom_site_aniso_U_22
_atom_site_aniso_U_33
_atom_site_aniso_U_23
_atom_site_aniso_U_13
_atom_site_aniso_U_12
Pd1 0.0219(2) 0.0195(2) 0.0252(2) -0.0012(2) 0.01361(16) -0.0004(2)
Cl1 0.0224(7) 0.0187(7) 0.0389(8) 0.0031(6) 0.0179(6) 0.0042(5)
Cl2 0.0306(7) 0.0209(7) 0.0343(8) 0.0044(6) 0.0222(6) 0.0000(6)
N1 0.021(2) 0.027(3) 0.024(2) -0.003(2) 0.014(2) 0.000(2)
N2 0.023(2) 0.025(3) 0.025(2) -0.005(2) 0.015(2) -0.005(2)
N3 0.022(2) 0.019(2) 0.025(2) -0.003(2) 0.014(2) -0.0001(19)
N4 0.023(2) 0.023(2) 0.028(2) -0.004(2) 0.014(2) -0.004(2)
C1 0.033(3) 0.025(3) 0.033(3) -0.009(3) 0.019(2) -0.001(3)
C2 0.035(3) 0.042(4) 0.041(4) -0.008(3) 0.023(3) 0.003(3)
C3 0.045(4) 0.035(4) 0.037(4) -0.002(3) 0.009(3) 0.002(3)
C4 0.063(5) 0.051(5) 0.028(3) -0.007(3) 0.021(3) -0.013(4)
C5 0.056(4) 0.098(7) 0.040(4) -0.014(4) 0.034(4) -0.002(4)
C6 0.035(3) 0.058(5) 0.040(4) -0.005(3) 0.022(3) 0.004(3)
C7 0.033(3) 0.033(3) 0.029(3) -0.007(3) 0.017(2) -0.001(3)
C8 0.021(3) 0.035(3) 0.027(3) 0.001(3) 0.013(2) -0.004(3)
C9 0.022(3) 0.026(3) 0.026(3) 0.001(2) 0.009(2) -0.001(2)
C10 0.018(3) 0.023(3) 0.018(3) -0.003(2) 0.005(2) 0.002(2)
C11 0.025(3) 0.026(3) 0.030(3) -0.006(2) 0.015(3) -0.005(2)
C12 0.027(3) 0.023(3) 0.028(3) 0.001(2) 0.017(3) 0.003(2)
C13 0.023(3) 0.030(3) 0.031(3) 0.005(3) 0.015(3) 0.009(3)
C14 0.026(3) 0.022(3) 0.021(3) 0.000(2) 0.016(2) 0.000(2)
C15 0.028(3) 0.025(3) 0.036(3) -0.001(3) 0.017(2) -0.006(3)
C16 0.023(3) 0.029(3) 0.033(3) -0.006(3) 0.014(2) -0.008(3)
C17 0.032(3) 0.041(4) 0.034(4) -0.008(3) 0.015(3) 0.000(3)
C18 0.040(4) 0.050(4) 0.039(4) -0.007(3) 0.015(3) 0.003(3)
C19 0.062(4) 0.057(5) 0.032(3) -0.009(4) 0.024(3) -0.016(4)
C20 0.053(4) 0.055(5) 0.060(5) -0.026(4) 0.037(4) -0.013(4)
C21 0.036(3) 0.043(4) 0.051(4) -0.013(3) 0.025(3) -0.002(3)
N31 0.046(8) 0.037(5) 0.060(16) 0.008(6) 0.047(8) 0.011(7)
O31 0.047(5) 0.051(6) 0.045(6) 0.020(5) 0.028(5) 0.005(5)
C31 0.042(8) 0.052(9) 0.051(9) 0.001(8) 0.025(7) 0.012(7)
C32 0.087(14) 0.089(14) 0.109(17) 0.051(13) 0.058(13) 0.002(12)
C33 0.038(9) 0.122(18) 0.091(14) 0.045(13) 0.015(10) 0.013(10)

loop_
_atom_type_symbol
_atom_type_description
_atom_type_scat_dispersion_real
_atom_type_scat_dispersion_imag
_atom_type_scat_source
C C 0.0033 0.0016 'International Tables Vol C Tables 4.2.6.8 and 6.1.1.4'
H H 0.0000 0.0000 'International Tables Vol C Tables 4.2.6.8 and 6.1.1.4'
Cl Cl 0.1484 0.1585 'International Tables Vol C Tables 4.2.6.8 and 6.1.1.4'
N N 0.0061 0.0033 'International Tables Vol C Tables 4.2.6.8 and 6.1.1.4'
O O 0.0106 0.0060 'International Tables Vol C Tables 4.2.6.8 and 6.1.1.4'
Pd Pd -0.9988 1.0072 'International Tables Vol C Tables 4.2.6.8 and 6.1.1.4'

loop_
_geom_angle_atom_site_label_1
_geom_angle_atom_site_label_2
_geom_angle_atom_site_label_3
_geom_angle
C10 Pd1 C14 84.0(2)
C10 Pd1 Cl1 92.43(15)
C14 Pd1 Cl1 173.54(16)
C10 Pd1 Cl2 174.61(16)
C14 Pd1 Cl2 92.86(15)
Cl1 Pd1 Cl2 90.25(5)
C10 N1 C8 111.2(5)
C10 N1 C7 124.9(5)
C8 N1 C7 123.9(4)
C10 N2 C9 110.7(4)
C10 N2 C11 121.9(4)
C9 N2 C11 127.3(5)
C14 N3 C12 111.3(4)
C14 N3 C11 121.9(4)
C12 N3 C11 126.7(4)
C14 N4 C13 110.7(4)
C14 N4 C15 126.3(5)
C13 N4 C15 122.6(4)
C2 C1 C6 119.4(5)
C2 C1 C7 121.5(5)
C6 C1 C7 119.0(5)
C1 C2 C3 120.5(6)
C1 C2 H2 119.7
C3 C2 H2 119.7
C4 C3 C2 119.5(6)
C4 C3 H3 120.3
C2 C3 H3 120.3
C3 C4 C5 120.3(6)
C3 C4 H4 119.8
C5 C4 H4 119.8
C4 C5 C6 120.1(6)
C4 C5 H5 119.9
C6 C5 H5 119.9
C5 C6 C1 120.1(6)
C5 C6 H6 119.9
C1 C6 H6 119.9
N1 C7 C1 111.7(5)
N1 C7 H7A 109.3
C1 C7 H7A 109.3
N1 C7 H7B 109.3
C1 C7 H7B 109.3
H7A C7 H7B 107.9
C9 C8 N1 107.1(5)
C9 C8 H8 126.4
N1 C8 H8 126.4
C8 C9 N2 106.2(5)
C8 C9 H9 126.9
N2 C9 H9 126.9
N1 C10 N2 104.7(4)
N1 C10 Pd1 134.0(4)
N2 C10 Pd1 121.3(4)
N3 C11 N2 108.2(4)
N3 C11 H11A 110.1
N2 C11 H11A 110.1
N3 C11 H11B 110.1
N2 C11 H11B 110.1
H11A C11 H11B 108.4
C13 C12 N3 106.6(5)
C13 C12 H12 126.7
N3 C12 H12 126.7
C12 C13 N4 106.8(5)
C12 C13 H13 126.6
N4 C13 H13 126.6
N4 C14 N3 104.7(4)
N4 C14 Pd1 133.8(4)
N3 C14 Pd1 121.6(4)
N4 C15 C16 111.2(4)
N4 C15 H15A 109.4
C16 C15 H15A 109.4
N4 C15 H15B 109.4
C16 C15 H15B 109.4
H15A C15 H15B 108.0
C21 C16 C17 118.8(5)
C21 C16 C15 120.9(5)
C17 C16 C15 120.3(5)
C18 C17 C16 120.3(6)
C18 C17 H17 119.9
C16 C17 H17 119.9
C19 C18 C17 120.2(6)
C19 C18 H18 119.9
C17 C18 H18 119.9
C18 C19 C20 120.7(6)
C18 C19 H19 119.7
C20 C19 H19 119.7
C19 C20 C21 119.6(6)
C19 C20 H20 120.2
C21 C20 H20 120.2
C16 C21 C20 120.5(6)
C16 C21 H21 119.8
C20 C21 H21 119.8
C33 N31 C31 122.3(13)
C33 N31 C32 121(2)
C31 N31 C32 113(2)
O31 C31 N31 123.7(15)
O31 C31 H31 118.2
N31 C31 H31 118.2

loop_
_geom_bond_atom_site_label_1
_geom_bond_atom_site_label_2
_geom_bond_distance
Pd1 C10 1.966(5)
Pd1 C14 1.967(5)
Pd1 Cl1 2.3721(13)
Pd1 Cl2 2.3726(13)
N1 C10 1.346(6)
N1 C8 1.386(7)
N1 C7 1.468(7)
N2 C10 1.367(7)
N2 C9 1.392(7)
N2 C11 1.456(6)
N3 C14 1.362(7)
N3 C12 1.378(6)
N3 C11 1.454(6)
N4 C14 1.345(6)
N4 C13 1.400(7)
N4 C15 1.476(7)
C1 C2 1.381(8)
C1 C6 1.392(8)
C1 C7 1.509(7)
C2 C3 1.392(9)
C2 H2 0.9500
C3 C4 1.381(9)
C3 H3 0.9500
C4 C5 1.381(10)
C4 H4 0.9500
C5 C6 1.382(9)
C5 H5 0.9500
C6 H6 0.9500
C7 H7A 0.9900
C7 H7B 0.9900
C8 C9 1.350(8)
C8 H8 0.9500
C9 H9 0.9500
C11 H11A 0.9900
C11 H11B 0.9900
C12 C13 1.345(8)
C12 H12 0.9500
C13 H13 0.9500
C15 C16 1.507(7)
C15 H15A 0.9900
C15 H15B 0.9900
C16 C21 1.388(8)
C16 C17 1.389(8)
C17 C18 1.381(9)
C17 H17 0.9500
C18 C19 1.367(9)
C18 H18 0.9500
C19 C20 1.370(10)
C19 H19 0.9500
C20 C21 1.391(9)
C20 H20 0.9500
C21 H21 0.9500
N31 C33 1.32(3)
N31 C31 1.35(3)
N31 C32 1.537(19)
O31 C31 1.236(16)
C31 H31 0.9500
C32 H32A 0.9800
C32 H32B 0.9800
C32 H32C 0.9800
C33 H33A 0.9800
C33 H33B 0.9800
C33 H33C 0.9800

loop_
_geom_torsion_atom_site_label_1
_geom_torsion_atom_site_label_2
_geom_torsion_atom_site_label_3
_geom_torsion_atom_site_label_4
_geom_torsion
C6 C1 C2 C3 1.9(10)
C7 C1 C2 C3 179.1(6)
C1 C2 C3 C4 -1.2(10)
C2 C3 C4 C5 -0.9(11)
C3 C4 C5 C6 2.2(12)
C4 C5 C6 C1 -1.5(12)
C2 C1 C6 C5 -0.5(10)
C7 C1 C6 C5 -177.8(6)
C10 N1 C7 C1 -122.1(5)
C8 N1 C7 C1 55.2(6)
C2 C1 C7 N1 46.0(7)
C6 C1 C7 N1 -136.8(6)
C10 N1 C8 C9 1.5(6)
C7 N1 C8 C9 -176.1(5)
N1 C8 C9 N2 -0.5(6)
C10 N2 C9 C8 -0.7(6)
C11 N2 C9 C8 175.7(5)
C8 N1 C10 N2 -1.9(6)
C7 N1 C10 N2 175.7(4)
C8 N1 C10 Pd1 176.2(4)
C7 N1 C10 Pd1 -6.2(8)
C9 N2 C10 N1 1.6(6)
C11 N2 C10 N1 -175.0(4)
C9 N2 C10 Pd1 -176.8(3)
C11 N2 C10 Pd1 6.6(7)
C14 Pd1 C10 N1 136.8(5)
Cl1 Pd1 C10 N1 -48.6(5)
C14 Pd1 C10 N2 -45.3(4)
Cl1 Pd1 C10 N2 129.2(4)
C14 N3 C11 N2 -49.5(6)
C12 N3 C11 N2 126.7(5)
C10 N2 C11 N3 48.2(6)
C9 N2 C11 N3 -127.8(5)
C14 N3 C12 C13 0.4(6)
C11 N3 C12 C13 -176.1(5)
N3 C12 C13 N4 -0.3(6)
C14 N4 C13 C12 0.0(6)
C15 N4 C13 C12 172.6(5)
C13 N4 C14 N3 0.2(5)
C15 N4 C14 N3 -172.0(4)
C13 N4 C14 Pd1 -179.1(4)
C15 N4 C14 Pd1 8.7(8)
C12 N3 C14 N4 -0.4(6)
C11 N3 C14 N4 176.3(4)
C12 N3 C14 Pd1 179.0(3)
C11 N3 C14 Pd1 -4.2(7)
C10 Pd1 C14 N4 -136.5(5)
Cl2 Pd1 C14 N4 47.9(5)
C10 Pd1 C14 N3 44.3(4)
Cl2 Pd1 C14 N3 -131.3(4)
C14 N4 C15 C16 98.4(6)
C13 N4 C15 C16 -72.9(6)
N4 C15 C16 C21 -88.2(7)
N4 C15 C16 C17 91.8(6)
C21 C16 C17 C18 -0.4(9)
C15 C16 C17 C18 179.6(6)
C16 C17 C18 C19 0.6(10)
C17 C18 C19 C20 -0.8(11)
C18 C19 C20 C21 0.7(11)
C17 C16 C21 C20 0.4(9)
C15 C16 C21 C20 -179.6(6)
C19 C20 C21 C16 -0.5(10)
C33 N31 C31 O31 -8(3)
C32 N31 C31 O31 -169.5(15)
